data_7119914
loop_
_publ_author_name
'Zhang, Yan-Yan'
'Wei, Yin'
'Tang, Xiang-Ying'
'Shi, Min'

_publ_section_title
;
 Dual-role of PtCl2 Catalysis in the Intramolecular Cyclization of
 (Hetero)Aryl-Allenes for the Facile Construction of Substituted
 2,3-Dihydropyrroles and Polyheterocyclic Skeletons
;
_journal_name_full 'Chem. Commun.'
_journal_paper_doi 10.1039/C7CC01684K
_journal_year 2017
_chemical_formula_sum 'C27 H26 N2 O2 S'
_chemical_formula_weight 442.56
_chemical_name_systematic
; 
 ? 
;
_space_group_crystal_system orthorhombic
_space_group_IT_number 61
_space_group_name_Hall '-P 2ac 2ab'
_space_group_name_H-M_alt 'P b c a'
_symmetry_space_group_name_Hall '-P 2ac 2ab'
_symmetry_space_group_name_H-M 'P b c a'
_atom_sites_solution_hydrogens geom
_audit_creation_method SHELXL-2013
_audit_update_record
;
2016-01-22 deposited with the CCDC.
2017-03-30 downloaded from the CCDC.
;
_cell_angle_alpha 90
_cell_angle_beta 90
_cell_angle_gamma 90
_cell_formula_units_Z 8
_cell_length_a 14.945(2)
_cell_length_b 16.857(3)
_cell_length_c 18.059(3)
_cell_measurement_reflns_used 1307
_cell_measurement_temperature 293(2)
_cell_measurement_theta_max 34.155
_cell_measurement_theta_min 4.511
_cell_volume 4549.6(13)
_computing_cell_refinement 'Bruker SMART'
_computing_data_collection 'Bruker SMART'
_computing_data_reduction 'Bruker SHELXTL'
_computing_molecular_graphics 'Bruker SHELXTL'
_computing_publication_material 'Bruker SHELXTL'
_computing_structure_refinement 'SHELXL-2013 (Sheldrick, 2013)'
_computing_structure_solution 'Bruker SHELXTL'
_diffrn_ambient_temperature 293(2)
_diffrn_measured_fraction_theta_full 1.000
_diffrn_measured_fraction_theta_max 1.000
_diffrn_measurement_device_type 'CCD area detector'
_diffrn_measurement_method 'phi and omega scans'
_diffrn_radiation_type MoK\a
_diffrn_radiation_wavelength 0.71073
_diffrn_reflns_av_R_equivalents 0.0941
_diffrn_reflns_av_unetI/netI 0.0627
_diffrn_reflns_Laue_measured_fraction_full 1.000
_diffrn_reflns_Laue_measured_fraction_max 1.000
_diffrn_reflns_limit_h_max 18
_diffrn_reflns_limit_h_min -18
_diffrn_reflns_limit_k_max 20
_diffrn_reflns_limit_k_min -19
_diffrn_reflns_limit_l_max 13
_diffrn_reflns_limit_l_min -21
_diffrn_reflns_number 25038
_diffrn_reflns_point_group_measured_fraction_full 1.000
_diffrn_reflns_point_group_measured_fraction_max 1.000
_diffrn_reflns_theta_full 25.242
_diffrn_reflns_theta_max 25.493
_diffrn_reflns_theta_min 2.142
_exptl_absorpt_coefficient_mu 0.169
_exptl_absorpt_correction_T_max 0.7456
_exptl_absorpt_correction_T_min 0.6311
_exptl_absorpt_correction_type multi-scan
_exptl_absorpt_process_details sadabs
_exptl_crystal_colour colorless
_exptl_crystal_density_diffrn 1.292
_exptl_crystal_description prismatic
_exptl_crystal_F_000 1872
_exptl_crystal_size_max 0.170
_exptl_crystal_size_mid 0.150
_exptl_crystal_size_min 0.100
_refine_diff_density_max 0.166
_refine_diff_density_min -0.206
_refine_diff_density_rms 0.036
_refine_ls_extinction_method none
_refine_ls_goodness_of_fit_ref 0.995
_refine_ls_hydrogen_treatment constr
_refine_ls_matrix_type full
_refine_ls_number_parameters 290
_refine_ls_number_reflns 4233
_refine_ls_number_restraints 3
_refine_ls_restrained_S_all 0.997
_refine_ls_R_factor_all 0.1117
_refine_ls_R_factor_gt 0.0490
_refine_ls_shift/su_max 0.000
_refine_ls_shift/su_mean 0.000
_refine_ls_structure_factor_coef Fsqd
_refine_ls_weighting_details 'w=1/[\s^2^(Fo^2^)+(0.0479P)^2^+0.0349P] where P=(Fo^2^+2Fc^2^)/3'
_refine_ls_weighting_scheme calc
_refine_ls_wR_factor_gt 0.1021
_refine_ls_wR_factor_ref 0.1231
_reflns_Friedel_coverage 0.000
_reflns_number_gt 2254
_reflns_number_total 4233
_reflns_threshold_expression 'I > 2\s(I)'
_cod_data_source_file c7cc01684k2.cif
_cod_data_source_block cd16049
_cod_original_cell_volume 4549.7(12)
_cod_database_code 7119914
_shelx_space_group_comment
; 
The symmetry employed for this shelxl refinement is uniquely defined 
by the following loop, which should always be used as a source of 
symmetry information in preference to the above space-group names. 
They are only intended as comments. 
;
_shelx_estimated_absorpt_t_min 0.972
_shelx_estimated_absorpt_t_max 0.983
_shelxl_version_number 2013-4

loop_
_space_group_symop_operation_xyz
'x, y, z'
'-x+1/2, -y, z+1/2'
'-x, y+1/2, -z+1/2'
'x+1/2, -y+1/2, -z'
'-x, -y, -z'
'x-1/2, y, -z-1/2'
'x, -y-1/2, z-1/2'
'-x-1/2, y-1/2, z'

loop_
_atom_site_label
_atom_site_type_symbol
_atom_site_fract_x
_atom_site_fract_y
_atom_site_fract_z
_atom_site_U_iso_or_equiv
_atom_site_adp_type
_atom_site_occupancy
_atom_site_site_symmetry_order
_atom_site_calc_flag
_atom_site_refinement_flags_posn
_atom_site_refinement_flags_adp
S1 S 0.27286(5) 0.11237(4) 0.28330(4) 0.0667(3) Uani 1 1 d . U
N1 N 0.03586(14) 0.22103(12) 0.40148(11) 0.0516(5) Uani 1 1 d . .
N2 N 0.22585(14) 0.19672(12) 0.30098(11) 0.0561(6) Uani 1 1 d . .
O1 O 0.21910(13) 0.05373(11) 0.31970(12) 0.0802(6) Uani 1 1 d . U
O2 O 0.28568(14) 0.10944(13) 0.20489(11) 0.0926(7) Uani 1 1 d . U
C1 C -0.03101(17) 0.27693(16) 0.39373(13) 0.0525(7) Uani 1 1 d . .
C2 C -0.12117(18) 0.27265(18) 0.41191(14) 0.0647(8) Uani 1 1 d . .
H2 H -0.1461 0.2265 0.4311 0.078 Uiso 1 1 calc R U
C3 C -0.1721(2) 0.3396(2) 0.40031(17) 0.0766(9) Uani 1 1 d . .
H3 H -0.2326 0.3387 0.4125 0.092 Uiso 1 1 calc R U
C4 C -0.1358(2) 0.4075(2) 0.37123(18) 0.0813(9) Uani 1 1 d . .
H4 H -0.1725 0.4513 0.3636 0.098 Uiso 1 1 calc R U
C5 C -0.0467(2) 0.41259(17) 0.35313(15) 0.0684(8) Uani 1 1 d . .
H5 H -0.0233 0.4589 0.3330 0.082 Uiso 1 1 calc R U
C6 C 0.00819(18) 0.34639(15) 0.36574(13) 0.0525(7) Uani 1 1 d . .
C7 C 0.10148(18) 0.33121(14) 0.35742(13) 0.0533(7) Uani 1 1 d . .
C8 C 0.17772(19) 0.38219(15) 0.33188(16) 0.0703(8) Uani 1 1 d . .
H8A H 0.1865 0.4255 0.3665 0.084 Uiso 1 1 calc R U
H8B H 0.1638 0.4046 0.2838 0.084 Uiso 1 1 calc R U
C9 C 0.26306(19) 0.33308(16) 0.32669(16) 0.0660(8) Uani 1 1 d . .
H9 H 0.3152 0.3677 0.3203 0.079 Uiso 1 1 calc R U
C10 C 0.2602(2) 0.27012(17) 0.26527(15) 0.0742(9) Uani 1 1 d . .
H10A H 0.2207 0.2867 0.2255 0.089 Uiso 1 1 calc R U
H10B H 0.3195 0.2613 0.2451 0.089 Uiso 1 1 calc R U
C11 C 0.27394(17) 0.28166(15) 0.39549(14) 0.0625(7) Uani 1 1 d . .
H11A H 0.3338 0.2599 0.3993 0.075 Uiso 1 1 calc R U
H11B H 0.2597 0.3106 0.4404 0.075 Uiso 1 1 calc R U
C12 C 0.20497(16) 0.21779(15) 0.37908(13) 0.0515(7) Uani 1 1 d . .
H12 H 0.2092 0.1724 0.4128 0.062 Uiso 1 1 calc R U
C13 C 0.11555(17) 0.25563(14) 0.37975(12) 0.0476(6) Uani 1 1 d . .
C14 C 0.02411(18) 0.13685(15) 0.41655(15) 0.0609(7) Uani 1 1 d . .
H14A H 0.0571 0.1069 0.3797 0.073 Uiso 1 1 calc R U
H14B H -0.0387 0.1238 0.4109 0.073 Uiso 1 1 calc R U
C15 C 0.05414(17) 0.11083(16) 0.49218(17) 0.0579(7) Uani 1 1 d . .
C16 C 0.10912(19) 0.04542(18) 0.49945(19) 0.0753(9) Uani 1 1 d . .
H16 H 0.1306 0.0201 0.4573 0.090 Uiso 1 1 calc R U
C17 C 0.1325(2) 0.0173(2) 0.5681(3) 0.0941(12) Uani 1 1 d . .
H17 H 0.1696 -0.0268 0.5721 0.113 Uiso 1 1 calc R U
C18 C 0.1023(3) 0.0529(3) 0.6290(2) 0.1013(13) Uani 1 1 d . .
H18 H 0.1179 0.0329 0.6752 0.122 Uiso 1 1 calc R U
C19 C 0.0486(3) 0.1188(3) 0.6246(2) 0.1058(12) Uani 1 1 d . .
H19 H 0.0283 0.1434 0.6676 0.127 Uiso 1 1 calc R U
C20 C 0.0245(2) 0.1488(2) 0.55465(19) 0.0819(9) Uani 1 1 d . .
H20 H -0.0111 0.1939 0.5509 0.098 Uiso 1 1 calc R U
C21 C 0.37834(17) 0.11323(15) 0.32584(15) 0.0559(7) Uani 1 1 d . .
C22 C 0.4521(2) 0.14113(18) 0.28727(16) 0.0723(8) Uani 1 1 d . .
H22 H 0.4470 0.1549 0.2376 0.087 Uiso 1 1 calc R U
C23 C 0.5329(2) 0.1483(2) 0.3232(2) 0.0820(9) Uani 1 1 d . .
H23 H 0.5824 0.1665 0.2970 0.098 Uiso 1 1 calc R U
C24 C 0.54231(19) 0.12907(19) 0.39677(19) 0.0724(9) Uani 1 1 d . .
C25 C 0.4688(2) 0.10083(16) 0.43398(16) 0.0672(8) Uani 1 1 d . .
H25 H 0.4742 0.0871 0.4837 0.081 Uiso 1 1 calc R U
C26 C 0.38750(19) 0.09237(15) 0.39951(16) 0.0616(7) Uani 1 1 d . .
H26 H 0.3387 0.0726 0.4256 0.074 Uiso 1 1 calc R U
C27 C 0.6313(2) 0.1382(2) 0.4358(2) 0.1104(13) Uani 1 1 d . .
H27A H 0.6781 0.1431 0.3997 0.166 Uiso 1 1 calc R U
H27B H 0.6422 0.0925 0.4662 0.166 Uiso 1 1 calc R U
H27C H 0.6300 0.1849 0.4663 0.166 Uiso 1 1 calc R U

loop_
_atom_site_aniso_label
_atom_site_aniso_U_11
_atom_site_aniso_U_22
_atom_site_aniso_U_33
_atom_site_aniso_U_23
_atom_site_aniso_U_13
_atom_site_aniso_U_12
S1 0.0628(5) 0.0686(5) 0.0687(5) -0.0187(4) -0.0064(4) 0.0148(4)
N1 0.0520(13) 0.0471(13) 0.0556(14) 0.0054(10) 0.0015(10) -0.0003(11)
N2 0.0583(14) 0.0564(14) 0.0536(15) -0.0021(10) 0.0065(11) 0.0090(11)
O1 0.0652(13) 0.0542(12) 0.1211(16) -0.0093(11) -0.0078(11) 0.0033(10)
O2 0.0983(16) 0.1203(18) 0.0593(13) -0.0361(11) -0.0107(10) 0.0351(13)
C1 0.0510(17) 0.0577(18) 0.0490(17) -0.0060(13) -0.0063(13) 0.0086(15)
C2 0.0561(19) 0.076(2) 0.062(2) -0.0070(14) -0.0071(14) -0.0001(17)
C3 0.0527(19) 0.098(3) 0.079(2) -0.0262(19) -0.0112(16) 0.013(2)
C4 0.073(2) 0.080(2) 0.091(3) -0.0198(19) -0.0194(19) 0.027(2)
C5 0.079(2) 0.0546(18) 0.072(2) -0.0068(14) -0.0149(16) 0.0113(17)
C6 0.0591(18) 0.0486(16) 0.0497(17) -0.0026(12) -0.0070(13) 0.0082(14)
C7 0.0584(18) 0.0445(16) 0.0571(18) -0.0008(12) -0.0030(14) 0.0013(14)
C8 0.079(2) 0.0496(17) 0.083(2) 0.0079(14) 0.0013(16) -0.0030(16)
C9 0.065(2) 0.0551(18) 0.078(2) 0.0067(15) 0.0077(15) -0.0103(15)
C10 0.078(2) 0.081(2) 0.064(2) 0.0089(16) 0.0157(16) 0.0095(17)
C11 0.0562(17) 0.0649(18) 0.0664(19) -0.0095(14) 0.0003(14) -0.0015(15)
C12 0.0544(16) 0.0503(16) 0.0498(18) 0.0029(12) 0.0018(12) 0.0046(13)
C13 0.0501(16) 0.0463(15) 0.0463(16) 0.0016(12) 0.0007(12) 0.0023(13)
C14 0.0675(19) 0.0526(18) 0.0627(19) 0.0036(13) 0.0007(14) -0.0088(14)
C15 0.0509(17) 0.0518(18) 0.071(2) 0.0137(15) -0.0048(14) -0.0085(14)
C16 0.066(2) 0.062(2) 0.097(3) 0.0162(17) -0.0094(18) -0.0145(17)
C17 0.086(3) 0.067(2) 0.129(4) 0.029(3) -0.039(3) -0.0177(19)
C18 0.118(3) 0.088(3) 0.098(3) 0.033(2) -0.043(3) -0.029(3)
C19 0.135(4) 0.113(3) 0.070(3) 0.006(2) -0.013(2) -0.013(3)
C20 0.091(2) 0.084(2) 0.071(2) 0.0103(19) -0.0027(19) 0.0052(19)
C21 0.0562(18) 0.0575(17) 0.0541(19) -0.0092(13) 0.0037(14) 0.0092(14)
C22 0.066(2) 0.094(2) 0.057(2) -0.0044(16) 0.0085(17) 0.0090(17)
C23 0.064(2) 0.104(3) 0.078(3) -0.0122(19) 0.0197(18) -0.0040(18)
C24 0.056(2) 0.090(2) 0.071(2) -0.0274(17) -0.0014(16) 0.0077(17)
C25 0.070(2) 0.076(2) 0.056(2) -0.0139(15) -0.0005(16) 0.0113(17)
C26 0.0601(19) 0.0611(18) 0.064(2) -0.0061(14) 0.0070(15) 0.0072(15)
C27 0.068(2) 0.154(3) 0.109(3) -0.048(2) -0.015(2) 0.005(2)

loop_
_atom_type_symbol
_atom_type_description
_atom_type_scat_dispersion_real
_atom_type_scat_dispersion_imag
_atom_type_scat_source
C C 0.0033 0.0016 'International Tables Vol C Tables 4.2.6.8 and 6.1.1.4'
H H 0.0000 0.0000 'International Tables Vol C Tables 4.2.6.8 and 6.1.1.4'
N N 0.0061 0.0033 'International Tables Vol C Tables 4.2.6.8 and 6.1.1.4'
O O 0.0106 0.0060 'International Tables Vol C Tables 4.2.6.8 and 6.1.1.4'
S S 0.1246 0.1234 'International Tables Vol C Tables 4.2.6.8 and 6.1.1.4'

loop_
_geom_angle_atom_site_label_1
_geom_angle_atom_site_label_2
_geom_angle_atom_site_label_3
_geom_angle
O2 S1 O1 120.37(13)
O2 S1 N2 106.50(12)
O1 S1 N2 105.79(12)
O2 S1 C21 108.28(13)
O1 S1 C21 107.97(13)
N2 S1 C21 107.26(11)
C1 N1 C13 107.9(2)
C1 N1 C14 126.7(2)
C13 N1 C14 124.6(2)
C10 N2 C12 106.55(19)
C10 N2 S1 119.74(17)
C12 N2 S1 119.22(16)
N1 C1 C2 130.0(3)
N1 C1 C6 107.7(2)
C2 C1 C6 122.2(3)
C3 C2 C1 117.3(3)
C3 C2 H2 121.4
C1 C2 H2 121.4
C4 C3 C2 121.5(3)
C4 C3 H3 119.2
C2 C3 H3 119.2
C3 C4 C5 121.8(3)
C3 C4 H4 119.1
C5 C4 H4 119.1
C4 C5 C6 118.6(3)
C4 C5 H5 120.7
C6 C5 H5 120.7
C1 C6 C5 118.5(3)
C1 C6 C7 107.3(2)
C5 C6 C7 134.2(3)
C13 C7 C6 106.8(2)
C13 C7 C8 120.9(2)
C6 C7 C8 132.3(2)
C7 C8 C9 110.1(2)
C7 C8 H8A 109.6
C9 C8 H8A 109.6
C7 C8 H8B 109.6
C9 C8 H8B 109.6
H8A C8 H8B 108.2
C8 C9 C11 110.4(2)
C8 C9 C10 113.4(2)
C11 C9 C10 101.5(2)
C8 C9 H9 110.4
C11 C9 H9 110.4
C10 C9 H9 110.4
N2 C10 C9 105.8(2)
N2 C10 H10A 110.6
C9 C10 H10A 110.6
N2 C10 H10B 110.6
C9 C10 H10B 110.6
H10A C10 H10B 108.7
C12 C11 C9 99.9(2)
C12 C11 H11A 111.8
C9 C11 H11A 111.8
C12 C11 H11B 111.8
C9 C11 H11B 111.8
H11A C11 H11B 109.5
C13 C12 N2 107.45(19)
C13 C12 C11 107.8(2)
N2 C12 C11 102.23(19)
C13 C12 H12 112.9
N2 C12 H12 112.9
C11 C12 H12 112.9
C7 C13 N1 110.4(2)
C7 C13 C12 122.9(2)
N1 C13 C12 126.7(2)
N1 C14 C15 114.7(2)
N1 C14 H14A 108.6
C15 C14 H14A 108.6
N1 C14 H14B 108.6
C15 C14 H14B 108.6
H14A C14 H14B 107.6
C20 C15 C16 119.1(3)
C20 C15 C14 121.0(3)
C16 C15 C14 119.8(3)
C17 C16 C15 120.9(3)
C17 C16 H16 119.6
C15 C16 H16 119.6
C18 C17 C16 120.2(4)
C18 C17 H17 119.9
C16 C17 H17 119.9
C17 C18 C19 121.1(4)
C17 C18 H18 119.4
C19 C18 H18 119.4
C18 C19 C20 119.4(4)
C18 C19 H19 120.3
C20 C19 H19 120.3
C15 C20 C19 119.2(3)
C15 C20 H20 120.4
C19 C20 H20 120.4
C26 C21 C22 119.4(3)
C26 C21 S1 120.6(2)
C22 C21 S1 119.8(2)
C23 C22 C21 119.4(3)
C23 C22 H22 120.3
C21 C22 H22 120.3
C24 C23 C22 121.6(3)
C24 C23 H23 119.2
C22 C23 H23 119.2
C25 C24 C23 118.2(3)
C25 C24 C27 120.7(3)
C23 C24 C27 121.1(3)
C26 C25 C24 121.5(3)
C26 C25 H25 119.3
C24 C25 H25 119.3
C25 C26 C21 119.8(3)
C25 C26 H26 120.1
C21 C26 H26 120.1
C24 C27 H27A 109.5
C24 C27 H27B 109.5
H27A C27 H27B 109.5
C24 C27 H27C 109.5
H27A C27 H27C 109.5
H27B C27 H27C 109.5

loop_
_geom_bond_atom_site_label_1
_geom_bond_atom_site_label_2
_geom_bond_distance
S1 O2 1.430(2)
S1 O1 1.433(2)
S1 N2 1.618(2)
S1 C21 1.754(3)
N1 C1 1.381(3)
N1 C13 1.383(3)
N1 C14 1.456(3)
N2 C10 1.487(3)
N2 C12 1.488(3)
C1 C2 1.389(3)
C1 C6 1.403(3)
C2 C3 1.377(4)
C2 H2 0.9300
C3 C4 1.372(4)
C3 H3 0.9300
C4 C5 1.373(4)
C4 H4 0.9300
C5 C6 1.404(4)
C5 H5 0.9300
C6 C7 1.426(3)
C7 C13 1.353(3)
C7 C8 1.500(3)
C8 C9 1.523(4)
C8 H8A 0.9700
C8 H8B 0.9700
C9 C11 1.524(4)
C9 C10 1.536(4)
C9 H9 0.9800
C10 H10A 0.9700
C10 H10B 0.9700
C11 C12 1.520(3)
C11 H11A 0.9700
C11 H11B 0.9700
C12 C13 1.481(3)
C12 H12 0.9800
C14 C15 1.503(4)
C14 H14A 0.9700
C14 H14B 0.9700
C15 C20 1.371(4)
C15 C16 1.381(4)
C16 C17 1.373(4)
C16 H16 0.9300
C17 C18 1.332(5)
C17 H17 0.9300
C18 C19 1.373(5)
C18 H18 0.9300
C19 C20 1.408(4)
C19 H19 0.9300
C20 H20 0.9300
C21 C26 1.383(3)
C21 C22 1.386(4)
C22 C23 1.377(4)
C22 H22 0.9300
C23 C24 1.375(4)
C23 H23 0.9300
C24 C25 1.373(4)
C24 C27 1.513(4)
C25 C26 1.372(4)
C25 H25 0.9300
C26 H26 0.9300
C27 H27A 0.9600
C27 H27B 0.9600
C27 H27C 0.9600

loop_
_geom_torsion_atom_site_label_1
_geom_torsion_atom_site_label_2
_geom_torsion_atom_site_label_3
_geom_torsion_atom_site_label_4
_geom_torsion
O2 S1 N2 C10 -45.1(2)
O1 S1 N2 C10 -174.25(19)
C21 S1 N2 C10 70.7(2)
O2 S1 N2 C12 -179.13(18)
O1 S1 N2 C12 51.7(2)
C21 S1 N2 C12 -63.4(2)
C13 N1 C1 C2 -176.1(2)
C14 N1 C1 C2 14.2(4)
C13 N1 C1 C6 0.9(3)
C14 N1 C1 C6 -168.8(2)
N1 C1 C2 C3 177.6(2)
C6 C1 C2 C3 1.0(4)
C1 C2 C3 C4 0.7(4)
C2 C3 C4 C5 -0.9(4)
C3 C4 C5 C6 -0.7(4)
N1 C1 C6 C5 -179.8(2)
C2 C1 C6 C5 -2.5(4)
N1 C1 C6 C7 -0.6(3)
C2 C1 C6 C7 176.7(2)
C4 C5 C6 C1 2.3(4)
C4 C5 C6 C7 -176.6(3)
C1 C6 C7 C13 0.1(3)
C5 C6 C7 C13 179.1(3)
C1 C6 C7 C8 -178.5(3)
C5 C6 C7 C8 0.6(5)
C13 C7 C8 C9 7.1(3)
C6 C7 C8 C9 -174.5(3)
C7 C8 C9 C11 -45.7(3)
C7 C8 C9 C10 67.4(3)
C12 N2 C10 C9 2.9(3)
S1 N2 C10 C9 -136.19(19)
C8 C9 C10 N2 -91.9(3)
C11 C9 C10 N2 26.5(3)
C8 C9 C11 C12 75.5(3)
C10 C9 C11 C12 -44.9(2)
C10 N2 C12 C13 81.9(2)
S1 N2 C12 C13 -138.72(18)
C10 N2 C12 C11 -31.4(2)
S1 N2 C12 C11 108.0(2)
C9 C11 C12 C13 -65.6(2)
C9 C11 C12 N2 47.4(2)
C6 C7 C13 N1 0.5(3)
C8 C7 C13 N1 179.3(2)
C6 C7 C13 C12 179.9(2)
C8 C7 C13 C12 -1.4(4)
C1 N1 C13 C7 -0.9(3)
C14 N1 C13 C7 169.1(2)
C1 N1 C13 C12 179.8(2)
C14 N1 C13 C12 -10.3(4)
N2 C12 C13 C7 -76.4(3)
C11 C12 C13 C7 33.1(3)
N2 C12 C13 N1 102.8(3)
C11 C12 C13 N1 -147.7(2)
C1 N1 C14 C15 -110.7(3)
C13 N1 C14 C15 81.2(3)
N1 C14 C15 C20 52.1(3)
N1 C14 C15 C16 -130.9(3)
C20 C15 C16 C17 1.5(4)
C14 C15 C16 C17 -175.5(2)
C15 C16 C17 C18 0.0(5)
C16 C17 C18 C19 -0.9(5)
C17 C18 C19 C20 0.5(6)
C16 C15 C20 C19 -1.9(4)
C14 C15 C20 C19 175.1(3)
C18 C19 C20 C15 1.0(5)
O2 S1 C21 C26 -160.6(2)
O1 S1 C21 C26 -28.8(2)
N2 S1 C21 C26 84.8(2)
O2 S1 C21 C22 24.7(3)
O1 S1 C21 C22 156.5(2)
N2 S1 C21 C22 -89.9(2)
C26 C21 C22 C23 -0.6(4)
S1 C21 C22 C23 174.2(2)
C21 C22 C23 C24 -0.6(5)
C22 C23 C24 C25 1.2(5)
C22 C23 C24 C27 -179.2(3)
C23 C24 C25 C26 -0.6(4)
C27 C24 C25 C26 179.8(3)
C24 C25 C26 C21 -0.6(4)
C22 C21 C26 C25 1.2(4)
S1 C21 C26 C25 -173.6(2)
